data_7160566
loop_
_publ_author_name
'Srikanth, Danaboina'
'Shejul, Gayatri Diliprao'
'Joshi, Swanand Vinayak'
'Kalam, Abdul'
'Jahnavi, Avvaru Subha'
'Dikundwar, Amol G.'
'Chopra, Sidharth'
'Yaddanapudi, Madhavi Venkata'
'Nanduri, Srinivas'

_publ_section_title
;
 Transition metal-free one-pot tandem chemoselective reduction and
 cyclization of 3/5-(2-nitrophenyl)-1<i>H</i>-pyrazoles using sodium
 dithionite.
;
_journal_issue 24
_journal_name_full 'Organic &amp; biomolecular chemistry'
_journal_page_first 5812
_journal_page_last 5820
_journal_paper_doi 10.1039/d5ob00610d
_journal_volume 23
_journal_year 2025
_chemical_formula_moiety 'C23 H19 N3 O'
_chemical_formula_sum 'C23 H19 N3 O'
_chemical_formula_weight 353.41
_chemical_name_common 3l
_chemical_name_systematic 2-(4-methoxyphenyl)-5-phenyl-5,6-dihydropyrazolo[1,5-c]quinazoline
_space_group_crystal_system triclinic
_space_group_IT_number 2
_space_group_name_Hall '-P 1'
_space_group_name_H-M_alt 'P -1'
_atom_sites_solution_hydrogens geom
_audit_creation_date 2025-03-06
_audit_creation_method
;
Olex2 1.5
(compiled 2024.02.16 svn.r378c4104 for OlexSys, GUI svn.r6928)
;
_audit_update_record
;
2025-03-10 deposited with the CCDC.	2025-05-21 downloaded from the CCDC.
;
_cell_angle_alpha 71.107(3)
_cell_angle_beta 77.855(3)
_cell_angle_gamma 71.037(3)
_cell_formula_units_Z 4
_cell_length_a 11.5160(10)
_cell_length_b 13.0682(12)
_cell_length_c 13.6833(14)
_cell_measurement_reflns_used 9909
_cell_measurement_temperature 298
_cell_measurement_theta_max 23.581
_cell_measurement_theta_min 2.236
_cell_volume 1829.8(3)
_computing_cell_refinement 'SAINT V8.40B (?, 2016)'
_computing_data_reduction 'SAINT V8.40B (?, 2016)'
_computing_molecular_graphics 'Olex2 1.5 (Dolomanov et al., 2009)'
_computing_publication_material 'Olex2 1.5 (Dolomanov et al., 2009)'
_computing_structure_refinement 'SHELXL 2019/3 (Sheldrick, 2015)'
_computing_structure_solution 'SHELXT 2018/2 (Sheldrick, 2018)'
_diffrn_ambient_temperature 298
_diffrn_detector 'Bruker Photon III C14 CPAD detector'
_diffrn_detector_area_resol_mean 7.9
_diffrn_detector_type 'CCD area detector'
_diffrn_measured_fraction_theta_full 0.999
_diffrn_measured_fraction_theta_max 0.999
_diffrn_measurement_device 'three-circle diffractometer'
_diffrn_measurement_device_type 'Bruker D8 Quest'
_diffrn_measurement_method '\w and \f scans'
_diffrn_radiation_monochromator 'mirror optics'
_diffrn_radiation_probe x-ray
_diffrn_radiation_type MoK\a
_diffrn_radiation_wavelength 0.71073
_diffrn_reflns_av_R_equivalents 0.0604
_diffrn_reflns_av_unetI/netI 0.0313
_diffrn_reflns_Laue_measured_fraction_full 0.999
_diffrn_reflns_Laue_measured_fraction_max 0.999
_diffrn_reflns_limit_h_max 13
_diffrn_reflns_limit_h_min -13
_diffrn_reflns_limit_k_max 15
_diffrn_reflns_limit_k_min -15
_diffrn_reflns_limit_l_max 16
_diffrn_reflns_limit_l_min -16
_diffrn_reflns_number 74168
_diffrn_reflns_point_group_measured_fraction_full 0.999
_diffrn_reflns_point_group_measured_fraction_max 0.999
_diffrn_reflns_theta_full 24.999
_diffrn_reflns_theta_max 24.999
_diffrn_reflns_theta_min 1.987
_diffrn_source 'microfocus sealed X-ray tube'
_diffrn_source_current 1.39
_diffrn_source_power 0.0695
_diffrn_source_type 'Incoatec I\ms'
_diffrn_source_voltage 50.0
_exptl_absorpt_coefficient_mu 0.080
_exptl_absorpt_correction_T_max 0.7456
_exptl_absorpt_correction_T_min 0.7105
_exptl_absorpt_correction_type multi-scan
_exptl_absorpt_process_details
;
SADABS-2016/2 (Bruker,2016/2) was used for absorption correction.
wR2(int) was 0.1311 before and 0.0630 after correction.
The Ratio of minimum to maximum transmission is 0.9529.
The \l/2 correction factor is Not present.
;
_exptl_crystal_colour 'clear yellowish colourless'
_exptl_crystal_colour_lustre clear
_exptl_crystal_colour_modifier yellowish
_exptl_crystal_colour_primary colourless
_exptl_crystal_density_diffrn 1.283
_exptl_crystal_description block
_exptl_crystal_F_000 744
_exptl_crystal_preparation
'Pre-heated ethanol is added to solubulize the solid compound and cooled down at room temperature'
_exptl_crystal_recrystallization_method
'The saturated ethanol solution was subjected for slow solvent evaporation excpecting the formation of single crystal'
_exptl_crystal_size_max 0.694
_exptl_crystal_size_mid 0.203
_exptl_crystal_size_min 0.095
_refine_diff_density_max 0.218
_refine_diff_density_min -0.361
_refine_diff_density_rms 0.070
_refine_ls_extinction_method none
_refine_ls_goodness_of_fit_ref 1.106
_refine_ls_hydrogen_treatment constr
_refine_ls_matrix_type full
_refine_ls_number_parameters 489
_refine_ls_number_reflns 6439
_refine_ls_number_restraints 0
_refine_ls_restrained_S_all 1.106
_refine_ls_R_factor_all 0.0623
_refine_ls_R_factor_gt 0.0470
_refine_ls_shift/su_max 0.000
_refine_ls_shift/su_mean 0.000
_refine_ls_structure_factor_coef Fsqd
_refine_ls_weighting_details 'w=1/[\s^2^(Fo^2^)+(0.0845P)^2^+0.2241P] where P=(Fo^2^+2Fc^2^)/3'
_refine_ls_weighting_scheme calc
_refine_ls_wR_factor_gt 0.1427
_refine_ls_wR_factor_ref 0.1563
_reflns_Friedel_coverage 0.000
_reflns_number_gt 5043
_reflns_number_total 6439
_reflns_threshold_expression 'I > 2\s(I)'
_cod_data_source_file d5ob00610d2.cif
_cod_data_source_block 3l
_cod_depositor_comments 'Adding full bibliography for 7160566.cif.'
_cod_database_code 7160566
_shelx_shelxl_version_number 2019/3
_shelx_space_group_comment
;
The symmetry employed for this shelxl refinement is uniquely defined
by the following loop, which should always be used as a source of
symmetry information in preference to the above space-group names.
They are only intended as comments.
;
_shelx_estimated_absorpt_t_max 0.992
_shelx_estimated_absorpt_t_min 0.946
_olex2_refinement_description
;
1.a Ternary CH refined with riding coordinates:
 C8(H8), C8(H8)
1.b Aromatic/amide H refined with riding coordinates:
 N1(H1), C6(H6), C5(H5), C4(H4), C3(H3), C9(H9), C12(H12), C13(H13), C14(H14),
 C15(H15), C16(H16), C22(H22), C21(H21), C19(H19), C18(H18), C3(H3), C4(H4),
 C5(H5), C6(H6), N1(H1), C9(H9), C12(H12), C13(H13), C14(H14), C15(H15),
 C16(H16), C18(H18), C19(H19), C21(H21), C22(H22)
1.c Idealised Me refined as rotating group:
 C23(H23A,H23B,H23C), C23(H23A,H23B,H23C)
;
_olex2_exptl_crystal_mounting_method
'A fine quality crystal was isolated and loaded on 0.3 mm nylon cryloop using paratone oil and the data was collected at room temperature'
_olex2_submission_original_sample_id 3l
_olex2_submission_special_instructions 'No special instructions were received'

loop_
_space_group_symop_operation_xyz
'x, y, z'
'-x, -y, -z'

loop_
_atom_site_label
_atom_site_type_symbol
_atom_site_fract_x
_atom_site_fract_y
_atom_site_fract_z
_atom_site_U_iso_or_equiv
_atom_site_adp_type
_atom_site_occupancy
_atom_site_site_symmetry_order
_atom_site_calc_flag
_atom_site_refinement_flags_posn
_atom_site_refinement_flags_adp
_atom_site_refinement_flags_occupancy
_atom_site_disorder_assembly
_atom_site_disorder_group
O1_1 O 1.19934(16) 0.14633(13) 0.97137(13) 0.0892(5) Uani 1 1 d . . . . .
N2_1 N 0.70903(13) 0.66301(12) 0.71469(11) 0.0534(4) Uani 1 1 d . . . . .
N1_1 N 0.53186(14) 0.80493(14) 0.66061(13) 0.0646(4) Uani 1 1 d . . . . .
H1_1 H 0.452992 0.819562 0.663620 0.078 Uiso 1 1 calc R U . . .
N3_1 N 0.77135(13) 0.55396(12) 0.75021(11) 0.0551(4) Uani 1 1 d . . . . .
C2_1 C 0.69444(17) 0.85402(15) 0.70461(13) 0.0545(4) Uani 1 1 d . . . . .
C1_1 C 0.58065(16) 0.88678(16) 0.66494(14) 0.0565(4) Uani 1 1 d . . . . .
C6_1 C 0.51538(19) 1.00014(17) 0.63838(15) 0.0660(5) Uani 1 1 d . . . . .
H6_1 H 0.440768 1.022855 0.610957 0.079 Uiso 1 1 calc R U . . .
C5_1 C 0.5610(2) 1.07860(18) 0.65260(16) 0.0726(6) Uani 1 1 d . . . . .
H5_1 H 0.515409 1.153909 0.636677 0.087 Uiso 1 1 calc R U . . .
C4_1 C 0.6736(2) 1.04738(17) 0.69024(17) 0.0758(6) Uani 1 1 d . . . . .
H4_1 H 0.704123 1.101353 0.698591 0.091 Uiso 1 1 calc R U . . .
C3_1 C 0.7399(2) 0.93559(17) 0.71520(16) 0.0667(5) Uani 1 1 d . . . . .
H3_1 H 0.816229 0.914454 0.739489 0.080 Uiso 1 1 calc R U . . .
C7_1 C 0.75552(16) 0.73450(15) 0.73718(13) 0.0513(4) Uani 1 1 d . . . . .
C8_1 C 0.60895(15) 0.69507(15) 0.65116(14) 0.0546(4) Uani 1 1 d . . . . .
H8_1 H 0.559403 0.641531 0.682110 0.066 Uiso 1 1 calc R U . . .
C9_1 C 0.85312(16) 0.66749(15) 0.79267(13) 0.0537(4) Uani 1 1 d . . . . .
H9_1 H 0.903820 0.690982 0.820428 0.064 Uiso 1 1 calc R U . . .
C10_1 C 0.86026(15) 0.55637(15) 0.79867(12) 0.0508(4) Uani 1 1 d . . . . .
C11_1 C 0.65633(15) 0.68997(15) 0.54020(14) 0.0533(4) Uani 1 1 d . . . . .
C12_1 C 0.62452(18) 0.61757(15) 0.50312(15) 0.0611(5) Uani 1 1 d . . . . .
H12_1 H 0.574903 0.572988 0.546099 0.073 Uiso 1 1 calc R U . . .
C13_1 C 0.6661(2) 0.61096(19) 0.40237(18) 0.0792(6) Uani 1 1 d . . . . .
H13_1 H 0.644805 0.561664 0.377816 0.095 Uiso 1 1 calc R U . . .
C14_1 C 0.7383(2) 0.6768(2) 0.33889(18) 0.0859(7) Uani 1 1 d . . . . .
H14_1 H 0.766704 0.671630 0.271335 0.103 Uiso 1 1 calc R U . . .
C15_1 C 0.7692(2) 0.7504(2) 0.37397(17) 0.0839(7) Uani 1 1 d . . . . .
H15_1 H 0.817360 0.795890 0.330026 0.101 Uiso 1 1 calc R U . . .
C16_1 C 0.72871(18) 0.75688(18) 0.47462(16) 0.0672(5) Uani 1 1 d . . . . .
H16_1 H 0.750159 0.806494 0.498580 0.081 Uiso 1 1 calc R U . . .
C17_1 C 0.94831(16) 0.45085(15) 0.84684(13) 0.0530(4) Uani 1 1 d . . . . .
C22_1 C 1.05130(17) 0.45009(16) 0.88503(14) 0.0589(5) Uani 1 1 d . . . . .
H22_1 H 1.063188 0.518237 0.881794 0.071 Uiso 1 1 calc R U . . .
C21_1 C 1.13654(18) 0.35093(16) 0.92766(14) 0.0614(5) Uani 1 1 d . . . . .
H21_1 H 1.204452 0.352740 0.953079 0.074 Uiso 1 1 calc R U . . .
C20_1 C 1.12064(19) 0.24959(16) 0.93239(15) 0.0639(5) Uani 1 1 d . . . . .
C19_1 C 1.0175(2) 0.24818(18) 0.89591(17) 0.0736(6) Uani 1 1 d . . . . .
H19_1 H 1.005663 0.179861 0.899603 0.088 Uiso 1 1 calc R U . . .
C18_1 C 0.9332(2) 0.34694(17) 0.85458(15) 0.0659(5) Uani 1 1 d . . . . .
H18_1 H 0.864165 0.344605 0.831109 0.079 Uiso 1 1 calc R U . . .
C23_1 C 1.3136(2) 0.1422(2) 0.9978(2) 0.0993(8) Uani 1 1 d . . . . .
H23A_1 H 1.360255 0.178187 0.937149 0.149 Uiso 1 1 calc R U . . .
H23B_1 H 1.359565 0.065138 1.023795 0.149 Uiso 1 1 calc R U . . .
H23C_1 H 1.298562 0.180517 1.050330 0.149 Uiso 1 1 calc R U . . .
O1_2 O 1.67276(17) 0.13878(14) 1.01740(13) 0.0995(6) Uani 1 1 d . . . . .
N2_2 N 1.29699(14) 0.68873(13) 0.68893(11) 0.0552(4) Uani 1 1 d . . . . .
N3_2 N 1.37466(14) 0.58467(13) 0.71625(11) 0.0562(4) Uani 1 1 d . . . . .
C2_2 C 1.14212(18) 0.83657(16) 0.75092(16) 0.0617(5) Uani 1 1 d . . . . .
C3_2 C 1.05721(19) 0.87803(18) 0.82715(18) 0.0732(6) Uani 1 1 d . . . . .
H3_2 H 1.050185 0.831158 0.894422 0.088 Uiso 1 1 calc R U . . .
C4_2 C 0.9831(2) 0.9877(2) 0.8047(2) 0.0869(7) Uani 1 1 d . . . . .
H4_2 H 0.927224 1.015067 0.856391 0.104 Uiso 1 1 calc R U . . .
C5_2 C 0.9931(2) 1.0558(2) 0.7047(2) 0.0892(7) Uani 1 1 d . . . . .
H5_2 H 0.943671 1.129876 0.689051 0.107 Uiso 1 1 calc R U . . .
C6_2 C 1.0755(2) 1.01611(18) 0.6267(2) 0.0812(6) Uani 1 1 d . . . . .
H6_2 H 1.080171 1.063093 0.559293 0.097 Uiso 1 1 calc R U . . .
C1_2 C 1.15114(19) 0.90639(17) 0.64912(17) 0.0657(5) Uani 1 1 d . . . . .
N1_2 N 1.24310(17) 0.86728(14) 0.57475(13) 0.0719(5) Uani 1 1 d . . . . .
H1_2 H 1.274369 0.914397 0.525183 0.086 Uiso 1 1 calc R U . . .
C8_2 C 1.28688(17) 0.74830(15) 0.57966(14) 0.0570(4) Uani 1 1 d . . . . .
H8_2 H 1.370666 0.734640 0.542631 0.068 Uiso 1 1 calc R U . . .
C7_2 C 1.22718(17) 0.72382(16) 0.77138(14) 0.0565(4) Uani 1 1 d . . . . .
C10_2 C 1.35567(16) 0.55321(15) 0.82085(14) 0.0545(4) Uani 1 1 d . . . . .
C9_2 C 1.26439(17) 0.63757(16) 0.85821(14) 0.0600(5) Uani 1 1 d . . . . .
H9_2 H 1.235048 0.635684 0.927314 0.072 Uiso 1 1 calc R U . . .
C11_2 C 1.21175(16) 0.70475(14) 0.53229(13) 0.0520(4) Uani 1 1 d . . . . .
C12_2 C 1.09868(18) 0.68812(18) 0.58015(16) 0.0678(5) Uani 1 1 d . . . . .
H12_2 H 1.065817 0.705534 0.642844 0.081 Uiso 1 1 calc R U . . .
C13_2 C 1.0343(2) 0.64611(19) 0.53601(17) 0.0749(6) Uani 1 1 d . . . . .
H13_2 H 0.958217 0.635237 0.568913 0.090 Uiso 1 1 calc R U . . .
C14_2 C 1.0820(2) 0.61996(17) 0.44317(17) 0.0691(5) Uani 1 1 d . . . . .
H14_2 H 1.038097 0.591774 0.413271 0.083 Uiso 1 1 calc R U . . .
C15_2 C 1.19421(19) 0.63559(15) 0.39515(15) 0.0625(5) Uani 1 1 d . . . . .
H15_2 H 1.226759 0.617893 0.332533 0.075 Uiso 1 1 calc R U . . .
C16_2 C 1.25918(17) 0.67765(14) 0.43960(14) 0.0566(4) Uani 1 1 d . . . . .
H16_2 H 1.335603 0.687811 0.406793 0.068 Uiso 1 1 calc R U . . .
C17_2 C 1.43356(17) 0.44502(16) 0.87661(14) 0.0570(5) Uani 1 1 d . . . . .
C18_2 C 1.5241(2) 0.37773(19) 0.82103(16) 0.0785(6) Uani 1 1 d . . . . .
H18_2 H 1.532545 0.401432 0.748725 0.094 Uiso 1 1 calc R U . . .
C19_2 C 1.6007(2) 0.2780(2) 0.86998(18) 0.0871(7) Uani 1 1 d . . . . .
H19_2 H 1.660650 0.235281 0.830665 0.105 Uiso 1 1 calc R U . . .
C20_2 C 1.5903(2) 0.23974(18) 0.97704(16) 0.0707(5) Uani 1 1 d . . . . .
C21_2 C 1.50197(19) 0.30462(18) 1.03428(15) 0.0681(5) Uani 1 1 d . . . . .
H21_2 H 1.494054 0.280229 1.106565 0.082 Uiso 1 1 calc R U . . .
C22_2 C 1.42504(19) 0.40612(17) 0.98411(15) 0.0638(5) Uani 1 1 d . . . . .
H22_2 H 1.366141 0.449290 1.023605 0.077 Uiso 1 1 calc R U . . .
C23_2 C 1.6538(3) 0.0857(2) 1.12465(19) 0.0951(8) Uani 1 1 d . . . . .
H23A_2 H 1.575963 0.068263 1.140786 0.143 Uiso 1 1 calc R U . . .
H23B_2 H 1.653416 0.135166 1.163574 0.143 Uiso 1 1 calc R U . . .
H23C_2 H 1.719214 0.017495 1.142635 0.143 Uiso 1 1 calc R U . . .

loop_
_atom_site_aniso_label
_atom_site_aniso_U_11
_atom_site_aniso_U_22
_atom_site_aniso_U_33
_atom_site_aniso_U_23
_atom_site_aniso_U_13
_atom_site_aniso_U_12
O1_1 0.0927(11) 0.0657(9) 0.1031(12) -0.0109(8) -0.0347(9) -0.0119(8)
N2_1 0.0556(8) 0.0581(9) 0.0529(8) -0.0178(7) -0.0115(7) -0.0184(7)
N1_1 0.0482(8) 0.0743(11) 0.0802(11) -0.0380(9) -0.0062(8) -0.0129(8)
N3_1 0.0592(9) 0.0578(9) 0.0541(9) -0.0181(7) -0.0106(7) -0.0189(7)
C2_1 0.0594(10) 0.0583(11) 0.0485(9) -0.0157(8) -0.0060(8) -0.0193(8)
C1_1 0.0565(10) 0.0670(12) 0.0501(10) -0.0230(9) -0.0015(8) -0.0187(9)
C6_1 0.0643(11) 0.0672(13) 0.0609(12) -0.0159(9) -0.0090(9) -0.0118(10)
C5_1 0.0827(14) 0.0583(12) 0.0688(13) -0.0100(10) -0.0089(11) -0.0166(10)
C4_1 0.0976(16) 0.0602(13) 0.0761(14) -0.0116(10) -0.0175(12) -0.0330(12)
C3_1 0.0748(12) 0.0629(12) 0.0692(12) -0.0142(9) -0.0177(10) -0.0262(10)
C7_1 0.0526(9) 0.0605(10) 0.0483(9) -0.0206(8) -0.0042(8) -0.0210(8)
C8_1 0.0486(9) 0.0645(11) 0.0591(11) -0.0227(9) -0.0093(8) -0.0193(8)
C9_1 0.0545(10) 0.0631(11) 0.0519(10) -0.0191(8) -0.0088(8) -0.0222(8)
C10_1 0.0531(9) 0.0619(11) 0.0424(9) -0.0168(8) -0.0050(7) -0.0207(8)
C11_1 0.0469(9) 0.0584(10) 0.0548(10) -0.0192(8) -0.0140(8) -0.0063(8)
C12_1 0.0657(11) 0.0522(10) 0.0660(12) -0.0199(9) -0.0197(9) -0.0063(9)
C13_1 0.0983(16) 0.0674(13) 0.0750(15) -0.0353(12) -0.0285(13) 0.0001(12)
C14_1 0.0910(16) 0.0974(17) 0.0583(13) -0.0303(12) -0.0080(12) -0.0033(14)
C15_1 0.0755(14) 0.1077(18) 0.0633(13) -0.0212(13) 0.0024(11) -0.0274(13)
C16_1 0.0618(11) 0.0820(14) 0.0659(12) -0.0254(10) -0.0059(9) -0.0265(10)
C17_1 0.0600(10) 0.0604(11) 0.0424(9) -0.0166(8) -0.0056(8) -0.0200(8)
C22_1 0.0627(11) 0.0622(11) 0.0589(11) -0.0214(9) -0.0097(9) -0.0206(9)
C21_1 0.0611(11) 0.0699(12) 0.0579(11) -0.0196(9) -0.0119(9) -0.0193(10)
C20_1 0.0731(12) 0.0604(12) 0.0539(11) -0.0112(9) -0.0144(9) -0.0132(10)
C19_1 0.0950(15) 0.0599(12) 0.0729(13) -0.0093(10) -0.0263(12) -0.0292(11)
C18_1 0.0776(13) 0.0666(12) 0.0634(12) -0.0119(9) -0.0233(10) -0.0296(10)
C23_1 0.0920(17) 0.0923(18) 0.106(2) -0.0225(15) -0.0422(15) -0.0018(14)
O1_2 0.1078(13) 0.0818(11) 0.0764(11) -0.0095(8) -0.0022(9) -0.0014(9)
N2_2 0.0575(8) 0.0620(9) 0.0510(8) -0.0168(7) -0.0059(7) -0.0222(7)
N3_2 0.0570(8) 0.0620(9) 0.0534(9) -0.0160(7) -0.0050(7) -0.0223(7)
C2_2 0.0640(11) 0.0643(12) 0.0686(12) -0.0239(10) -0.0115(9) -0.0257(9)
C3_2 0.0699(12) 0.0743(14) 0.0821(14) -0.0312(11) -0.0097(11) -0.0191(11)
C4_2 0.0728(14) 0.0807(16) 0.118(2) -0.0478(15) -0.0119(14) -0.0148(12)
C5_2 0.0771(15) 0.0671(14) 0.133(2) -0.0346(16) -0.0240(15) -0.0176(12)
C6_2 0.0925(16) 0.0600(13) 0.0983(17) -0.0152(12) -0.0236(14) -0.0294(12)
C1_2 0.0717(12) 0.0606(12) 0.0769(13) -0.0208(10) -0.0137(10) -0.0295(10)
N1_2 0.0938(12) 0.0613(10) 0.0673(10) -0.0141(8) -0.0003(9) -0.0397(9)
C8_2 0.0612(10) 0.0637(11) 0.0512(10) -0.0134(8) -0.0039(8) -0.0281(9)
C7_2 0.0590(10) 0.0630(11) 0.0570(11) -0.0224(9) -0.0049(8) -0.0248(9)
C10_2 0.0579(10) 0.0624(11) 0.0514(10) -0.0171(8) -0.0036(8) -0.0276(9)
C9_2 0.0666(11) 0.0704(12) 0.0491(10) -0.0204(9) -0.0012(8) -0.0268(10)
C11_2 0.0570(10) 0.0503(10) 0.0495(10) -0.0099(7) -0.0094(8) -0.0180(8)
C12_2 0.0630(11) 0.0888(14) 0.0619(12) -0.0290(10) 0.0012(9) -0.0317(11)
C13_2 0.0646(12) 0.0929(16) 0.0776(14) -0.0260(12) -0.0060(10) -0.0345(11)
C14_2 0.0765(13) 0.0652(12) 0.0756(14) -0.0205(10) -0.0245(11) -0.0221(10)
C15_2 0.0775(13) 0.0563(11) 0.0558(11) -0.0186(9) -0.0154(9) -0.0136(9)
C16_2 0.0600(10) 0.0531(10) 0.0533(10) -0.0118(8) -0.0054(8) -0.0152(8)
C17_2 0.0613(11) 0.0641(11) 0.0525(10) -0.0174(9) -0.0019(8) -0.0284(9)
C18_2 0.0917(15) 0.0759(14) 0.0515(11) -0.0132(10) 0.0015(11) -0.0125(12)
C19_2 0.0929(16) 0.0810(16) 0.0665(14) -0.0205(12) 0.0085(12) -0.0078(13)
C20_2 0.0728(13) 0.0665(13) 0.0645(13) -0.0129(10) -0.0041(10) -0.0162(11)
C21_2 0.0796(13) 0.0757(13) 0.0514(11) -0.0136(10) -0.0081(10) -0.0282(11)
C22_2 0.0684(12) 0.0727(13) 0.0539(11) -0.0205(9) -0.0035(9) -0.0238(10)
C23_2 0.119(2) 0.0843(16) 0.0720(15) -0.0108(12) -0.0264(14) -0.0165(15)

loop_
_atom_type_symbol
_atom_type_description
_atom_type_scat_dispersion_real
_atom_type_scat_dispersion_imag
_atom_type_scat_source
C C 0.0033 0.0016 'International Tables Vol C Tables 4.2.6.8 and 6.1.1.4'
H H 0.0000 0.0000 'International Tables Vol C Tables 4.2.6.8 and 6.1.1.4'
N N 0.0061 0.0033 'International Tables Vol C Tables 4.2.6.8 and 6.1.1.4'
O O 0.0106 0.0060 'International Tables Vol C Tables 4.2.6.8 and 6.1.1.4'

loop_
_geom_angle_atom_site_label_1
_geom_angle_atom_site_label_2
_geom_angle_atom_site_label_3
_geom_angle
_geom_angle_site_symmetry_1
_geom_angle_site_symmetry_3
_geom_angle_publ_flag
C20_1 O1_1 C23_1 118.17(18) . . ?
N3_1 N2_1 C7_1 113.28(14) . . ?
N3_1 N2_1 C8_1 120.46(14) . . ?
C7_1 N2_1 C8_1 126.06(15) . . ?
C1_1 N1_1 H1_1 118.8 . . ?
C1_1 N1_1 C8_1 122.38(15) . . ?
C8_1 N1_1 H1_1 118.8 . . ?
C10_1 N3_1 N2_1 104.34(14) . . ?
C1_1 C2_1 C7_1 117.33(16) . . ?
C3_1 C2_1 C1_1 119.33(18) . . ?
C3_1 C2_1 C7_1 123.27(17) . . ?
N1_1 C1_1 C2_1 119.19(17) . . ?
N1_1 C1_1 C6_1 121.36(17) . . ?
C6_1 C1_1 C2_1 119.26(17) . . ?
C1_1 C6_1 H6_1 120.0 . . ?
C5_1 C6_1 C1_1 120.09(19) . . ?
C5_1 C6_1 H6_1 120.0 . . ?
C6_1 C5_1 H5_1 119.5 . . ?
C6_1 C5_1 C4_1 121.1(2) . . ?
C4_1 C5_1 H5_1 119.5 . . ?
C5_1 C4_1 H4_1 120.3 . . ?
C3_1 C4_1 C5_1 119.3(2) . . ?
C3_1 C4_1 H4_1 120.3 . . ?
C2_1 C3_1 H3_1 119.6 . . ?
C4_1 C3_1 C2_1 120.9(2) . . ?
C4_1 C3_1 H3_1 119.6 . . ?
N2_1 C7_1 C2_1 118.24(15) . . ?
N2_1 C7_1 C9_1 105.77(15) . . ?
C9_1 C7_1 C2_1 135.93(16) . . ?
N2_1 C8_1 H8_1 107.8 . . ?
N2_1 C8_1 C11_1 112.40(14) . . ?
N1_1 C8_1 N2_1 106.38(14) . . ?
N1_1 C8_1 H8_1 107.8 . . ?
N1_1 C8_1 C11_1 114.48(15) . . ?
C11_1 C8_1 H8_1 107.8 . . ?
C7_1 C9_1 H9_1 127.1 . . ?
C7_1 C9_1 C10_1 105.77(16) . . ?
C10_1 C9_1 H9_1 127.1 . . ?
N3_1 C10_1 C9_1 110.82(16) . . ?
N3_1 C10_1 C17_1 119.72(16) . . ?
C9_1 C10_1 C17_1 129.45(16) . . ?
C12_1 C11_1 C8_1 118.83(16) . . ?
C12_1 C11_1 C16_1 119.03(18) . . ?
C16_1 C11_1 C8_1 122.12(16) . . ?
C11_1 C12_1 H12_1 119.9 . . ?
C11_1 C12_1 C13_1 120.3(2) . . ?
C13_1 C12_1 H12_1 119.9 . . ?
C12_1 C13_1 H13_1 120.0 . . ?
C14_1 C13_1 C12_1 120.0(2) . . ?
C14_1 C13_1 H13_1 120.0 . . ?
C13_1 C14_1 H14_1 119.8 . . ?
C13_1 C14_1 C15_1 120.5(2) . . ?
C15_1 C14_1 H14_1 119.8 . . ?
C14_1 C15_1 H15_1 120.1 . . ?
C14_1 C15_1 C16_1 119.8(2) . . ?
C16_1 C15_1 H15_1 120.1 . . ?
C11_1 C16_1 H16_1 119.8 . . ?
C15_1 C16_1 C11_1 120.4(2) . . ?
C15_1 C16_1 H16_1 119.8 . . ?
C22_1 C17_1 C10_1 121.59(16) . . ?
C22_1 C17_1 C18_1 117.19(17) . . ?
C18_1 C17_1 C10_1 121.21(17) . . ?
C17_1 C22_1 H22_1 119.1 . . ?
C21_1 C22_1 C17_1 121.82(18) . . ?
C21_1 C22_1 H22_1 119.1 . . ?
C22_1 C21_1 H21_1 120.1 . . ?
C20_1 C21_1 C22_1 119.76(18) . . ?
C20_1 C21_1 H21_1 120.1 . . ?
O1_1 C20_1 C21_1 125.11(19) . . ?
O1_1 C20_1 C19_1 115.44(18) . . ?
C21_1 C20_1 C19_1 119.44(19) . . ?
C20_1 C19_1 H19_1 119.9 . . ?
C18_1 C19_1 C20_1 120.25(19) . . ?
C18_1 C19_1 H19_1 119.9 . . ?
C17_1 C18_1 H18_1 119.2 . . ?
C19_1 C18_1 C17_1 121.52(19) . . ?
C19_1 C18_1 H18_1 119.2 . . ?
O1_1 C23_1 H23A_1 109.5 . . ?
O1_1 C23_1 H23B_1 109.5 . . ?
O1_1 C23_1 H23C_1 109.5 . . ?
H23A_1 C23_1 H23B_1 109.5 . . ?
H23A_1 C23_1 H23C_1 109.5 . . ?
H23B_1 C23_1 H23C_1 109.5 . . ?
C20_2 O1_2 C23_2 118.24(18) . . ?
N3_2 N2_2 C8_2 120.12(14) . . ?
N3_2 N2_2 C7_2 113.37(15) . . ?
C7_2 N2_2 C8_2 126.31(16) . . ?
N2_2 N3_2 C10_2 104.32(14) . . ?
C3_2 C2_2 C1_2 119.5(2) . . ?
C3_2 C2_2 C7_2 123.44(19) . . ?
C1_2 C2_2 C7_2 117.00(18) . . ?
C2_2 C3_2 H3_2 119.5 . . ?
C4_2 C3_2 C2_2 121.1(2) . . ?
C4_2 C3_2 H3_2 119.5 . . ?
C3_2 C4_2 H4_2 120.5 . . ?
C5_2 C4_2 C3_2 119.0(2) . . ?
C5_2 C4_2 H4_2 120.5 . . ?
C4_2 C5_2 H5_2 119.4 . . ?
C4_2 C5_2 C6_2 121.1(2) . . ?
C6_2 C5_2 H5_2 119.4 . . ?
C5_2 C6_2 H6_2 119.9 . . ?
C5_2 C6_2 C1_2 120.1(2) . . ?
C1_2 C6_2 H6_2 119.9 . . ?
C6_2 C1_2 C2_2 119.1(2) . . ?
C6_2 C1_2 N1_2 121.4(2) . . ?
N1_2 C1_2 C2_2 119.24(19) . . ?
C1_2 N1_2 H1_2 119.4 . . ?
C1_2 N1_2 C8_2 121.13(15) . . ?
C8_2 N1_2 H1_2 119.4 . . ?
N2_2 C8_2 H8_2 107.3 . . ?
N2_2 C8_2 C11_2 112.16(14) . . ?
N1_2 C8_2 N2_2 105.74(14) . . ?
N1_2 C8_2 H8_2 107.3 . . ?
N1_2 C8_2 C11_2 116.52(16) . . ?
C11_2 C8_2 H8_2 107.3 . . ?
N2_2 C7_2 C2_2 118.00(17) . . ?
N2_2 C7_2 C9_2 105.59(16) . . ?
C9_2 C7_2 C2_2 136.30(17) . . ?
N3_2 C10_2 C9_2 110.90(17) . . ?
N3_2 C10_2 C17_2 118.31(16) . . ?
C9_2 C10_2 C17_2 130.69(17) . . ?
C7_2 C9_2 C10_2 105.80(16) . . ?
C7_2 C9_2 H9_2 127.1 . . ?
C10_2 C9_2 H9_2 127.1 . . ?
C12_2 C11_2 C8_2 122.16(16) . . ?
C12_2 C11_2 C16_2 118.76(17) . . ?
C16_2 C11_2 C8_2 119.05(16) . . ?
C11_2 C12_2 H12_2 119.7 . . ?
C13_2 C12_2 C11_2 120.56(19) . . ?
C13_2 C12_2 H12_2 119.7 . . ?
C12_2 C13_2 H13_2 119.9 . . ?
C12_2 C13_2 C14_2 120.28(19) . . ?
C14_2 C13_2 H13_2 119.9 . . ?
C13_2 C14_2 H14_2 120.1 . . ?
C15_2 C14_2 C13_2 119.76(19) . . ?
C15_2 C14_2 H14_2 120.1 . . ?
C14_2 C15_2 H15_2 120.0 . . ?
C14_2 C15_2 C16_2 120.02(18) . . ?
C16_2 C15_2 H15_2 120.0 . . ?
C11_2 C16_2 C15_2 120.62(17) . . ?
C11_2 C16_2 H16_2 119.7 . . ?
C15_2 C16_2 H16_2 119.7 . . ?
C18_2 C17_2 C10_2 119.87(17) . . ?
C22_2 C17_2 C10_2 123.21(17) . . ?
C22_2 C17_2 C18_2 116.89(19) . . ?
C17_2 C18_2 H18_2 119.2 . . ?
C19_2 C18_2 C17_2 121.7(2) . . ?
C19_2 C18_2 H18_2 119.2 . . ?
C18_2 C19_2 H19_2 119.6 . . ?
C18_2 C19_2 C20_2 120.8(2) . . ?
C20_2 C19_2 H19_2 119.6 . . ?
O1_2 C20_2 C19_2 115.53(19) . . ?
O1_2 C20_2 C21_2 125.52(19) . . ?
C19_2 C20_2 C21_2 118.9(2) . . ?
C20_2 C21_2 H21_2 120.0 . . ?
C20_2 C21_2 C22_2 119.98(19) . . ?
C22_2 C21_2 H21_2 120.0 . . ?
C17_2 C22_2 H22_2 119.1 . . ?
C21_2 C22_2 C17_2 121.71(19) . . ?
C21_2 C22_2 H22_2 119.1 . . ?
O1_2 C23_2 H23A_2 109.5 . . ?
O1_2 C23_2 H23B_2 109.5 . . ?
O1_2 C23_2 H23C_2 109.5 . . ?
H23A_2 C23_2 H23B_2 109.5 . . ?
H23A_2 C23_2 H23C_2 109.5 . . ?
H23B_2 C23_2 H23C_2 109.5 . . ?

loop_
_geom_bond_atom_site_label_1
_geom_bond_atom_site_label_2
_geom_bond_distance
_geom_bond_site_symmetry_2
_geom_bond_publ_flag
O1_1 C20_1 1.367(2) . ?
O1_1 C23_1 1.417(3) . ?
N2_1 N3_1 1.348(2) . ?
N2_1 C7_1 1.354(2) . ?
N2_1 C8_1 1.460(2) . ?
N1_1 H1_1 0.8600 . ?
N1_1 C1_1 1.382(2) . ?
N1_1 C8_1 1.453(2) . ?
N3_1 C10_1 1.345(2) . ?
C2_1 C1_1 1.407(3) . ?
C2_1 C3_1 1.388(3) . ?
C2_1 C7_1 1.449(2) . ?
C1_1 C6_1 1.391(3) . ?
C6_1 H6_1 0.9300 . ?
C6_1 C5_1 1.374(3) . ?
C5_1 H5_1 0.9300 . ?
C5_1 C4_1 1.384(3) . ?
C4_1 H4_1 0.9300 . ?
C4_1 C3_1 1.377(3) . ?
C3_1 H3_1 0.9300 . ?
C7_1 C9_1 1.377(2) . ?
C8_1 H8_1 0.9800 . ?
C8_1 C11_1 1.517(2) . ?
C9_1 H9_1 0.9300 . ?
C9_1 C10_1 1.404(2) . ?
C10_1 C17_1 1.466(2) . ?
C11_1 C12_1 1.379(2) . ?
C11_1 C16_1 1.384(3) . ?
C12_1 H12_1 0.9300 . ?
C12_1 C13_1 1.382(3) . ?
C13_1 H13_1 0.9300 . ?
C13_1 C14_1 1.365(3) . ?
C14_1 H14_1 0.9300 . ?
C14_1 C15_1 1.370(3) . ?
C15_1 H15_1 0.9300 . ?
C15_1 C16_1 1.379(3) . ?
C16_1 H16_1 0.9300 . ?
C17_1 C22_1 1.389(2) . ?
C17_1 C18_1 1.392(3) . ?
C22_1 H22_1 0.9300 . ?
C22_1 C21_1 1.381(3) . ?
C21_1 H21_1 0.9300 . ?
C21_1 C20_1 1.374(3) . ?
C20_1 C19_1 1.390(3) . ?
C19_1 H19_1 0.9300 . ?
C19_1 C18_1 1.368(3) . ?
C18_1 H18_1 0.9300 . ?
C23_1 H23A_1 0.9600 . ?
C23_1 H23B_1 0.9600 . ?
C23_1 H23C_1 0.9600 . ?
O1_2 C20_2 1.372(3) . ?
O1_2 C23_2 1.410(3) . ?
N2_2 N3_2 1.345(2) . ?
N2_2 C8_2 1.455(2) . ?
N2_2 C7_2 1.358(2) . ?
N3_2 C10_2 1.346(2) . ?
C2_2 C3_2 1.389(3) . ?
C2_2 C1_2 1.400(3) . ?
C2_2 C7_2 1.456(3) . ?
C3_2 H3_2 0.9300 . ?
C3_2 C4_2 1.381(3) . ?
C4_2 H4_2 0.9300 . ?
C4_2 C5_2 1.375(4) . ?
C5_2 H5_2 0.9300 . ?
C5_2 C6_2 1.386(3) . ?
C6_2 H6_2 0.9300 . ?
C6_2 C1_2 1.387(3) . ?
C1_2 N1_2 1.396(3) . ?
N1_2 H1_2 0.8600 . ?
N1_2 C8_2 1.454(2) . ?
C8_2 H8_2 0.9800 . ?
C8_2 C11_2 1.513(2) . ?
C7_2 C9_2 1.378(3) . ?
C10_2 C9_2 1.403(3) . ?
C10_2 C17_2 1.467(3) . ?
C9_2 H9_2 0.9300 . ?
C11_2 C12_2 1.380(3) . ?
C11_2 C16_2 1.381(2) . ?
C12_2 H12_2 0.9300 . ?
C12_2 C13_2 1.372(3) . ?
C13_2 H13_2 0.9300 . ?
C13_2 C14_2 1.378(3) . ?
C14_2 H14_2 0.9300 . ?
C14_2 C15_2 1.367(3) . ?
C15_2 H15_2 0.9300 . ?
C15_2 C16_2 1.381(3) . ?
C16_2 H16_2 0.9300 . ?
C17_2 C18_2 1.394(3) . ?
C17_2 C22_2 1.385(3) . ?
C18_2 H18_2 0.9300 . ?
C18_2 C19_2 1.365(3) . ?
C19_2 H19_2 0.9300 . ?
C19_2 C20_2 1.379(3) . ?
C20_2 C21_2 1.379(3) . ?
C21_2 H21_2 0.9300 . ?
C21_2 C22_2 1.385(3) . ?
C22_2 H22_2 0.9300 . ?
C23_2 H23A_2 0.9600 . ?
C23_2 H23B_2 0.9600 . ?
C23_2 H23C_2 0.9600 . ?

loop_
_geom_torsion_atom_site_label_1
_geom_torsion_atom_site_label_2
_geom_torsion_atom_site_label_3
_geom_torsion_atom_site_label_4
_geom_torsion
_geom_torsion_site_symmetry_1
_geom_torsion_site_symmetry_2
_geom_torsion_site_symmetry_3
_geom_torsion_site_symmetry_4
_geom_torsion_publ_flag
O1_1 C20_1 C19_1 C18_1 -179.52(19) . . . . ?
N2_1 N3_1 C10_1 C9_1 -0.25(18) . . . . ?
N2_1 N3_1 C10_1 C17_1 -179.38(14) . . . . ?
N2_1 C7_1 C9_1 C10_1 0.92(18) . . . . ?
N2_1 C8_1 C11_1 C12_1 118.94(17) . . . . ?
N2_1 C8_1 C11_1 C16_1 -62.1(2) . . . . ?
N1_1 C1_1 C6_1 C5_1 173.93(18) . . . . ?
N1_1 C8_1 C11_1 C12_1 -119.54(18) . . . . ?
N1_1 C8_1 C11_1 C16_1 59.4(2) . . . . ?
N3_1 N2_1 C7_1 C2_1 -178.80(14) . . . . ?
N3_1 N2_1 C7_1 C9_1 -1.16(19) . . . . ?
N3_1 N2_1 C8_1 N1_1 157.88(14) . . . . ?
N3_1 N2_1 C8_1 C11_1 -76.08(19) . . . . ?
N3_1 C10_1 C17_1 C22_1 171.05(16) . . . . ?
N3_1 C10_1 C17_1 C18_1 -7.8(2) . . . . ?
C2_1 C1_1 C6_1 C5_1 -1.1(3) . . . . ?
C2_1 C7_1 C9_1 C10_1 177.93(18) . . . . ?
C1_1 N1_1 C8_1 N2_1 37.9(2) . . . . ?
C1_1 N1_1 C8_1 C11_1 -86.9(2) . . . . ?
C1_1 C2_1 C3_1 C4_1 1.9(3) . . . . ?
C1_1 C2_1 C7_1 N2_1 8.9(2) . . . . ?
C1_1 C2_1 C7_1 C9_1 -167.88(19) . . . . ?
C1_1 C6_1 C5_1 C4_1 2.0(3) . . . . ?
C6_1 C5_1 C4_1 C3_1 -1.0(3) . . . . ?
C5_1 C4_1 C3_1 C2_1 -1.0(3) . . . . ?
C3_1 C2_1 C1_1 N1_1 -175.95(17) . . . . ?
C3_1 C2_1 C1_1 C6_1 -0.8(3) . . . . ?
C3_1 C2_1 C7_1 N2_1 -174.16(17) . . . . ?
C3_1 C2_1 C7_1 C9_1 9.1(3) . . . . ?
C7_1 N2_1 N3_1 C10_1 0.88(18) . . . . ?
C7_1 N2_1 C8_1 N1_1 -27.6(2) . . . . ?
C7_1 N2_1 C8_1 C11_1 98.40(19) . . . . ?
C7_1 C2_1 C1_1 N1_1 1.2(2) . . . . ?
C7_1 C2_1 C1_1 C6_1 176.31(16) . . . . ?
C7_1 C2_1 C3_1 C4_1 -175.06(18) . . . . ?
C7_1 C9_1 C10_1 N3_1 -0.43(19) . . . . ?
C7_1 C9_1 C10_1 C17_1 178.60(16) . . . . ?
C8_1 N2_1 N3_1 C10_1 176.02(14) . . . . ?
C8_1 N2_1 C7_1 C2_1 6.4(2) . . . . ?
C8_1 N2_1 C7_1 C9_1 -175.98(15) . . . . ?
C8_1 N1_1 C1_1 C2_1 -27.4(3) . . . . ?
C8_1 N1_1 C1_1 C6_1 157.58(17) . . . . ?
C8_1 C11_1 C12_1 C13_1 179.95(17) . . . . ?
C8_1 C11_1 C16_1 C15_1 -179.50(18) . . . . ?
C9_1 C10_1 C17_1 C22_1 -7.9(3) . . . . ?
C9_1 C10_1 C17_1 C18_1 173.21(18) . . . . ?
C10_1 C17_1 C22_1 C21_1 -178.02(16) . . . . ?
C10_1 C17_1 C18_1 C19_1 177.52(18) . . . . ?
C11_1 C12_1 C13_1 C14_1 -0.4(3) . . . . ?
C12_1 C11_1 C16_1 C15_1 -0.5(3) . . . . ?
C12_1 C13_1 C14_1 C15_1 -0.6(4) . . . . ?
C13_1 C14_1 C15_1 C16_1 1.0(4) . . . . ?
C14_1 C15_1 C16_1 C11_1 -0.4(3) . . . . ?
C16_1 C11_1 C12_1 C13_1 1.0(3) . . . . ?
C17_1 C22_1 C21_1 C20_1 0.4(3) . . . . ?
C22_1 C17_1 C18_1 C19_1 -1.4(3) . . . . ?
C22_1 C21_1 C20_1 O1_1 179.05(18) . . . . ?
C22_1 C21_1 C20_1 C19_1 -1.2(3) . . . . ?
C21_1 C20_1 C19_1 C18_1 0.7(3) . . . . ?
C20_1 C19_1 C18_1 C17_1 0.6(3) . . . . ?
C18_1 C17_1 C22_1 C21_1 0.9(3) . . . . ?
C23_1 O1_1 C20_1 C21_1 -8.0(3) . . . . ?
C23_1 O1_1 C20_1 C19_1 172.3(2) . . . . ?
O1_2 C20_2 C21_2 C22_2 179.1(2) . . . . ?
N2_2 N3_2 C10_2 C9_2 0.95(18) . . . . ?
N2_2 N3_2 C10_2 C17_2 -175.73(14) . . . . ?
N2_2 C8_2 C11_2 C12_2 47.8(2) . . . . ?
N2_2 C8_2 C11_2 C16_2 -130.31(17) . . . . ?
N2_2 C7_2 C9_2 C10_2 -0.83(19) . . . . ?
N3_2 N2_2 C8_2 N1_2 -155.70(14) . . . . ?
N3_2 N2_2 C8_2 C11_2 76.3(2) . . . . ?
N3_2 N2_2 C7_2 C2_2 178.40(14) . . . . ?
N3_2 N2_2 C7_2 C9_2 1.53(19) . . . . ?
N3_2 C10_2 C9_2 C7_2 -0.1(2) . . . . ?
N3_2 C10_2 C17_2 C18_2 -0.2(3) . . . . ?
N3_2 C10_2 C17_2 C22_2 177.67(16) . . . . ?
C2_2 C3_2 C4_2 C5_2 0.8(3) . . . . ?
C2_2 C1_2 N1_2 C8_2 31.1(3) . . . . ?
C2_2 C7_2 C9_2 C10_2 -176.84(19) . . . . ?
C3_2 C2_2 C1_2 C6_2 0.5(3) . . . . ?
C3_2 C2_2 C1_2 N1_2 175.02(17) . . . . ?
C3_2 C2_2 C7_2 N2_2 173.37(17) . . . . ?
C3_2 C2_2 C7_2 C9_2 -11.0(3) . . . . ?
C3_2 C4_2 C5_2 C6_2 0.3(4) . . . . ?
C4_2 C5_2 C6_2 C1_2 -0.9(3) . . . . ?
C5_2 C6_2 C1_2 C2_2 0.5(3) . . . . ?
C5_2 C6_2 C1_2 N1_2 -173.84(19) . . . . ?
C6_2 C1_2 N1_2 C8_2 -154.54(18) . . . . ?
C1_2 C2_2 C3_2 C4_2 -1.2(3) . . . . ?
C1_2 C2_2 C7_2 N2_2 -8.8(2) . . . . ?
C1_2 C2_2 C7_2 C9_2 166.8(2) . . . . ?
C1_2 N1_2 C8_2 N2_2 -41.4(2) . . . . ?
C1_2 N1_2 C8_2 C11_2 84.0(2) . . . . ?
N1_2 C8_2 C11_2 C12_2 -74.2(2) . . . . ?
N1_2 C8_2 C11_2 C16_2 107.64(19) . . . . ?
C8_2 N2_2 N3_2 C10_2 -176.70(14) . . . . ?
C8_2 N2_2 C7_2 C2_2 -6.8(2) . . . . ?
C8_2 N2_2 C7_2 C9_2 176.32(15) . . . . ?
C8_2 C11_2 C12_2 C13_2 -178.54(19) . . . . ?
C8_2 C11_2 C16_2 C15_2 178.73(16) . . . . ?
C7_2 N2_2 N3_2 C10_2 -1.55(18) . . . . ?
C7_2 N2_2 C8_2 N1_2 29.8(2) . . . . ?
C7_2 N2_2 C8_2 C11_2 -98.2(2) . . . . ?
C7_2 C2_2 C3_2 C4_2 176.55(18) . . . . ?
C7_2 C2_2 C1_2 C6_2 -177.39(17) . . . . ?
C7_2 C2_2 C1_2 N1_2 -2.9(3) . . . . ?
C10_2 C17_2 C18_2 C19_2 178.2(2) . . . . ?
C10_2 C17_2 C22_2 C21_2 -178.53(18) . . . . ?
C9_2 C10_2 C17_2 C18_2 -176.10(19) . . . . ?
C9_2 C10_2 C17_2 C22_2 1.8(3) . . . . ?
C11_2 C12_2 C13_2 C14_2 0.0(3) . . . . ?
C12_2 C11_2 C16_2 C15_2 0.6(3) . . . . ?
C12_2 C13_2 C14_2 C15_2 0.3(3) . . . . ?
C13_2 C14_2 C15_2 C16_2 -0.1(3) . . . . ?
C14_2 C15_2 C16_2 C11_2 -0.3(3) . . . . ?
C16_2 C11_2 C12_2 C13_2 -0.4(3) . . . . ?
C17_2 C10_2 C9_2 C7_2 176.07(17) . . . . ?
C17_2 C18_2 C19_2 C20_2 0.5(4) . . . . ?
C18_2 C17_2 C22_2 C21_2 -0.6(3) . . . . ?
C18_2 C19_2 C20_2 O1_2 -179.6(2) . . . . ?
C18_2 C19_2 C20_2 C21_2 -0.8(4) . . . . ?
C19_2 C20_2 C21_2 C22_2 0.3(3) . . . . ?
C20_2 C21_2 C22_2 C17_2 0.3(3) . . . . ?
C22_2 C17_2 C18_2 C19_2 0.2(3) . . . . ?
C23_2 O1_2 C20_2 C19_2 -169.3(2) . . . . ?
C23_2 O1_2 C20_2 C21_2 11.9(4) . . . . ?
